data_2202070
loop_
_publ_author_name
'Andreas Fischer'
'Veronica M. Profir'

_publ_section_title
;
 (<i>RS</i>)-Phenylsuccinic acid
;
_journal_issue 4
_journal_name_full 'Acta Crystallographica Section E'
_journal_page_first o485
_journal_page_last o487
_journal_paper_doi 10.1107/S1600536803005658
_journal_volume 59
_journal_year 2003
_chemical_formula_iupac 'C10 H10 O4'
_chemical_formula_moiety 'C10 H10 O4'
_chemical_formula_sum 'C10 H10 O4'
_chemical_formula_weight 194.186
_chemical_name_systematic
;
(RS)-phenylsuccinic acid
;
_space_group_IT_number 2
_symmetry_cell_setting triclinic
_symmetry_space_group_name_Hall '-P 1'
_symmetry_space_group_name_H-M 'P -1'
_atom_sites_solution_primary direct
_atom_sites_solution_secondary difmap
_cell_angle_alpha 102.82(5)
_cell_angle_beta 94.10(14)
_cell_angle_gamma 100.50(9)
_cell_formula_units_Z 4
_cell_length_a 5.428(12)
_cell_length_b 10.368(6)
_cell_length_c 17.625(9)
_cell_measurement_reflns_used 154
_cell_measurement_temperature 100
_cell_measurement_theta_max 21.391
_cell_measurement_theta_min 4.232
_cell_volume 944(2)
_computing_cell_refinement 'EvalCCD (Duisenberg, 1998)'
_computing_data_collection 'COLLECT (Nonius, 1999)'
_computing_data_reduction 'EvalCCD (Duisenberg, 1998)'
_computing_molecular_graphics 'DIAMOND (Brandenburg, 2001)'
_computing_publication_material 'maXus (Mackay et al., 1998)'
_computing_structure_refinement 'SHELXL97 (Sheldrick, 1997)'
_computing_structure_solution 'SHELXS97 (Sheldrick, 1997)'
_diffrn_measured_fraction_theta_full 0.799
_diffrn_measured_fraction_theta_max 0.799
_diffrn_measurement_device 'Nonius KappaCCD'
_diffrn_measurement_method '\f and \w'
_diffrn_radiation_source 'fine-focus sealed tube'
_diffrn_radiation_type ' MoK\a'
_diffrn_reflns_av_R_equivalents 0.0752
_diffrn_reflns_av_sigmaI/netI 0.0771
_diffrn_reflns_limit_h_max 6
_diffrn_reflns_limit_h_min -6
_diffrn_reflns_limit_k_max 13
_diffrn_reflns_limit_k_min -12
_diffrn_reflns_limit_l_max 22
_diffrn_reflns_limit_l_min -22
_diffrn_reflns_number 14054
_diffrn_reflns_theta_full 27.49
_diffrn_reflns_theta_max 27.49
_diffrn_reflns_theta_min 4.61
_exptl_absorpt_coefficient_mu 0.106
_exptl_absorpt_correction_type none
_exptl_crystal_colour colourless
_exptl_crystal_density_diffrn 1.366
_exptl_crystal_density_method 'not measured'
_exptl_crystal_description needle
_exptl_crystal_size_max 0.30
_exptl_crystal_size_mid 0.15
_exptl_crystal_size_min 0.1
_refine_diff_density_max 0.290
_refine_diff_density_min -0.292
_refine_ls_extinction_method none
_refine_ls_goodness_of_fit_ref 1.032
_refine_ls_hydrogen_treatment constr
_refine_ls_matrix_type full
_refine_ls_number_parameters 253
_refine_ls_number_reflns 3445
_refine_ls_number_restraints 0
_refine_ls_restrained_S_all 1.032
_refine_ls_R_factor_all 0.1070
_refine_ls_R_factor_gt 0.0562
_refine_ls_shift/su_max <0.001
_refine_ls_shift/su_mean 0.000
_refine_ls_structure_factor_coef Fsqd
_refine_ls_weighting_details 'calc w = 1/[\s^2^(Fo^2^)+(0.0464P)^2^+0.7275P] where P = (Fo^2^+2Fc^2^)/3'
_refine_ls_weighting_scheme calc
_refine_ls_wR_factor_gt 0.1130
_refine_ls_wR_factor_ref 0.1334
_reflns_number_gt 2223
_reflns_number_total 3445
_reflns_threshold_expression I>2\s(I)
_cod_data_source_file na6211.cif
_cod_data_source_block I
_cod_original_cell_volume 944.(2)
_cod_database_code 2202070
_cod_database_fobs_code 2202070

loop_
_symmetry_equiv_pos_as_xyz
+X,+Y,+Z
-X,-Y,-Z

loop_
_atom_site_label
_atom_site_fract_x
_atom_site_fract_y
_atom_site_fract_z
_atom_site_U_iso_or_equiv
_atom_site_adp_type
_atom_site_calc_flag
_atom_site_refinement_flags
_atom_site_occupancy
_atom_site_disorder_assembly
_atom_site_disorder_group
_atom_site_type_symbol
C1 0.9239(5) 0.5664(3) 0.40993(15) 0.0185(6) Uani d . 1 . . C
C2 0.8656(4) 0.6240(3) 0.34009(14) 0.0191(6) Uani d . 1 . . C
C3 0.6931(5) 0.7255(3) 0.36170(14) 0.0212(6) Uani d . 1 . . C
C4 0.8243(5) 0.8446(3) 0.42450(15) 0.0197(6) Uani d . 1 . . C
C5 0.7569(4) 0.5110(3) 0.26821(14) 0.0195(6) Uani d . 1 . . C
C6 0.8921(5) 0.4912(3) 0.20376(15) 0.0228(6) Uani d . 1 . . C
C7 0.7971(5) 0.3881(3) 0.13808(15) 0.0273(6) Uani d . 1 . . C
C8 0.5674(5) 0.3039(3) 0.13622(15) 0.0266(6) Uani d . 1 . . C
C9 0.4297(5) 0.3227(3) 0.20025(16) 0.0262(6) Uani d . 1 . . C
C10 0.5238(5) 0.4258(3) 0.26592(15) 0.0229(6) Uani d . 1 . . C
C11 0.9419(5) 0.9179(3) 0.08494(15) 0.0218(6) Uani d . 1 . . C
C12 0.8988(5) 0.8579(3) 0.15487(15) 0.0219(6) Uani d . 1 . . C
C13 0.6222(5) 0.7821(3) 0.14725(15) 0.0234(6) Uani d . 1 . . C
C14 0.5678(5) 0.6596(3) 0.08050(15) 0.0229(6) Uani d . 1 . . C
C15 0.9685(4) 0.9705(3) 0.22895(14) 0.0196(6) Uani d . 1 . . C
C16 0.8325(5) 1.0741(3) 0.24376(16) 0.0257(6) Uani d . 1 . . C
C17 0.9015(5) 1.1779(3) 0.31043(17) 0.0297(7) Uani d . 1 . . C
C18 1.1056(5) 1.1794(3) 0.36340(16) 0.0273(6) Uani d . 1 . . C
C19 1.2413(5) 1.0762(3) 0.34896(15) 0.0275(6) Uani d . 1 . . C
C20 1.1724(5) 0.9727(3) 0.28243(15) 0.0238(6) Uani d . 1 . . C
O1 1.1525(3) 0.53905(19) 0.41591(10) 0.0232(4) Uani d . 1 . . O
O2 0.7673(3) 0.54591(18) 0.45501(10) 0.0226(4) Uani d . 1 . . O
O3 0.6901(3) 0.93933(19) 0.44148(11) 0.0281(5) Uani d . 1 . . O
O4 1.0372(3) 0.85106(18) 0.45636(11) 0.0251(4) Uani d . 1 . . O
O5 0.3420(3) 0.5859(2) 0.07813(11) 0.0302(5) Uani d . 1 . . O
O6 0.7207(3) 0.63323(19) 0.03416(11) 0.0272(5) Uani d . 1 . . O
O7 1.1799(3) 0.9357(2) 0.07038(11) 0.0278(5) Uani d . 1 . . O
O8 0.7717(3) 0.9502(2) 0.04812(11) 0.0257(5) Uani d . 1 . . O
H2 1.0152 0.6602 0.3215 0.023 Uiso d R 1 . . H
H3A 0.6318 0.7525 0.3125 0.025 Uiso d R 1 . . H
H3B 0.5500 0.6873 0.3797 0.025 Uiso d R 1 . . H
H6 1.0381 0.5427 0.2027 0.027 Uiso d R 1 . . H
H7 0.9080 0.3821 0.0972 0.033 Uiso d R 1 . . H
H8 0.5058 0.2285 0.0898 0.032 Uiso d R 1 . . H
H9 0.2714 0.2544 0.2023 0.031 Uiso d R 1 . . H
H10 0.4307 0.4323 0.3135 0.027 Uiso d R 1 . . H
H12 1.0270 0.7990 0.1693 0.026 Uiso d R 1 . . H
H13A 0.6104 0.7364 0.1950 0.028 Uiso d R 1 . . H
H13B 0.5021 0.8480 0.1322 0.028 Uiso d R 1 . . H
H16 0.6803 1.0775 0.2098 0.031 Uiso d R 1 . . H
H17 0.7923 1.2411 0.3154 0.036 Uiso d R 1 . . H
H18 1.1609 1.2651 0.4128 0.033 Uiso d R 1 . . H
H19 1.3787 1.0680 0.3898 0.033 Uiso d R 1 . . H
H20 1.2543 0.9000 0.2751 0.029 Uiso d R 1 . . H
H1O 1.1953 0.5008 0.4633 0.028 Uiso d R 1 . . H
H3O 0.7834 1.0230 0.4772 0.034 Uiso d R 1 . . H
H5O 0.3170 0.5074 0.0449 0.036 Uiso d R 1 . . H
H7O 1.2067 0.9860 0.0291 0.033 Uiso d R 1 . . H

loop_
_atom_site_aniso_label
_atom_site_aniso_U_11
_atom_site_aniso_U_22
_atom_site_aniso_U_33
_atom_site_aniso_U_12
_atom_site_aniso_U_13
_atom_site_aniso_U_23
C1 0.0208(14) 0.0146(14) 0.0167(13) 0.0002(10) -0.0019(10) 0.0010(10)
C2 0.0198(13) 0.0221(14) 0.0156(13) 0.0026(10) 0.0017(10) 0.0064(10)
C3 0.0244(14) 0.0236(15) 0.0163(13) 0.0055(11) -0.0008(10) 0.0069(11)
C4 0.0242(15) 0.0189(14) 0.0178(13) 0.0039(11) 0.0026(10) 0.0087(11)
C5 0.0219(14) 0.0193(14) 0.0179(13) 0.0037(11) -0.0011(10) 0.0073(11)
C6 0.0233(14) 0.0246(15) 0.0212(14) 0.0026(11) 0.0006(10) 0.0092(11)
C7 0.0337(16) 0.0315(17) 0.0185(14) 0.0098(13) 0.0054(11) 0.0064(12)
C8 0.0354(16) 0.0258(16) 0.0175(14) 0.0100(12) -0.0034(11) 0.0019(11)
C9 0.0267(15) 0.0253(16) 0.0263(15) 0.0046(11) -0.0012(11) 0.0075(12)
C10 0.0258(15) 0.0240(15) 0.0201(14) 0.0066(11) 0.0031(10) 0.0067(11)
C11 0.0221(15) 0.0234(15) 0.0190(14) 0.0012(11) 0.0020(10) 0.0060(11)
C12 0.0235(14) 0.0245(15) 0.0199(14) 0.0056(11) 0.0016(10) 0.0098(11)
C13 0.0252(15) 0.0270(16) 0.0195(14) 0.0033(11) 0.0028(10) 0.0103(12)
C14 0.0239(15) 0.0292(16) 0.0171(14) 0.0037(12) -0.0020(11) 0.0111(12)
C15 0.0222(14) 0.0214(14) 0.0171(13) 0.0030(11) 0.0037(10) 0.0095(11)
C16 0.0251(15) 0.0253(16) 0.0288(16) 0.0058(12) 0.0012(11) 0.0108(12)
C17 0.0324(16) 0.0264(16) 0.0343(17) 0.0098(12) 0.0072(12) 0.0116(13)
C18 0.0355(16) 0.0215(15) 0.0239(15) 0.0024(12) 0.0055(12) 0.0059(12)
C19 0.0295(16) 0.0325(17) 0.0202(14) 0.0030(12) -0.0008(11) 0.0093(12)
C20 0.0247(14) 0.0282(16) 0.0217(14) 0.0092(11) 0.0036(11) 0.0097(12)
O1 0.0220(10) 0.0305(11) 0.0210(10) 0.0096(8) 0.0023(7) 0.0113(8)
O2 0.0210(10) 0.0298(11) 0.0190(10) 0.0050(8) 0.0023(7) 0.0100(8)
O3 0.0276(10) 0.0211(11) 0.0313(11) 0.0065(8) -0.0050(8) -0.0010(8)
O4 0.0251(10) 0.0237(11) 0.0255(11) 0.0055(8) -0.0034(8) 0.0049(8)
O5 0.0268(11) 0.0263(11) 0.0318(12) -0.0022(8) 0.0060(8) 0.0007(9)
O6 0.0253(10) 0.0307(11) 0.0231(11) 0.0006(8) 0.0062(8) 0.0042(8)
O7 0.0206(10) 0.0418(13) 0.0276(11) 0.0065(8) 0.0048(8) 0.0213(9)
O8 0.0223(10) 0.0368(12) 0.0230(10) 0.0062(8) 0.0033(8) 0.0172(9)

loop_
_atom_type_symbol
_atom_type_description
_atom_type_scat_dispersion_real
_atom_type_scat_dispersion_imag
_atom_type_scat_source
C C 0.0033 0.0016 'International Tables Vol C Tables 4.2.6.8 and 6.1.1.4'
H H 0.0000 0.0000 'International Tables Vol C Tables 4.2.6.8 and 6.1.1.4'
O O 0.0106 0.0060 'International Tables Vol C Tables 4.2.6.8 and 6.1.1.4'

loop_
_diffrn_radiation_wavelength
0.71073

loop_
_geom_angle_atom_site_label_1
_geom_angle_atom_site_label_2
_geom_angle_atom_site_label_3
_geom_angle
_geom_angle_publ_flag
O2 C1 O1 124.3(2) n
O2 C1 C2 121.6(2) n
O1 C1 C2 114.1(2) n
C5 C2 C1 110.5(2) n
C5 C2 C3 113.3(2) n
C1 C2 C3 109.5(2) n
C4 C3 C2 111.0(2) n
O4 C4 O3 124.8(3) n
O4 C4 C3 121.8(3) n
O3 C4 C3 113.4(2) n
C6 C5 C10 119.4(3) n
C6 C5 C2 119.6(2) n
C10 C5 C2 121.0(3) n
C7 C6 C5 120.5(3) n
C8 C7 C6 119.9(3) n
C7 C8 C9 120.2(3) n
C10 C9 C8 120.0(3) n
C9 C10 C5 120.0(3) n
O8 C11 O7 124.6(3) n
O8 C11 C12 122.3(2) n
O7 C11 C12 113.0(2) n
C11 C12 C15 108.7(2) n
C11 C12 C13 110.0(2) n
C15 C12 C13 112.1(2) n
C14 C13 C12 111.3(2) n
O6 C14 O5 125.2(3) n
O6 C14 C13 122.6(2) n
O5 C14 C13 112.2(3) n
C20 C15 C16 119.3(3) n
C20 C15 C12 120.1(2) n
C16 C15 C12 120.6(2) n
C17 C16 C15 120.1(3) n
C16 C17 C18 120.1(3) n
C17 C18 C19 119.9(3) n
C20 C19 C18 119.9(3) n
C19 C20 C15 120.6(3) n
C5 C2 H2 98.4 n
C1 C2 H2 111.0 n
C3 C2 H2 113.7 n
C4 C3 H3A 112.1 n
C2 C3 H3A 109.3 n
C4 C3 H3B 107.5 n
C2 C3 H3B 111.5 n
H3A C3 H3B 105.4 n
C7 C6 H6 117.3 n
C5 C6 H6 122.3 n
C8 C7 H7 126.4 n
C6 C7 H7 113.7 n
C7 C8 H8 118.9 n
C9 C8 H8 120.8 n
C10 C9 H9 118.8 n
C8 C9 H9 120.7 n
C9 C10 H10 118.9 n
C5 C10 H10 120.8 n
C11 C12 H12 117.0 n
C15 C12 H12 96.6 n
C13 C12 H12 111.8 n
C14 C13 H13A 100.4 n
C12 C13 H13A 105.6 n
C14 C13 H13B 105.5 n
C12 C13 H13B 107.7 n
H13A C13 H13B 125.8 n
C17 C16 H16 115.7 n
C15 C16 H16 124.1 n
C16 C17 H17 112.9 n
C18 C17 H17 126.9 n
C17 C18 H18 117.9 n
C19 C18 H18 122.0 n
C20 C19 H19 117.8 n
C18 C19 H19 121.9 n
C19 C20 H20 119.7 n
C15 C20 H20 119.6 n
C1 O1 H1O 115.0 n
C4 O3 H3O 113.9 n
C14 O5 H5O 113.3 n
C11 O7 H7O 111.2 n

loop_
_geom_bond_atom_site_label_1
_geom_bond_atom_site_label_2
_geom_bond_site_symmetry_2
_geom_bond_distance
_geom_bond_publ_flag
C1 O2 . 1.226(4) n
C1 O1 . 1.325(4) n
C1 C2 . 1.521(4) n
C2 C5 . 1.520(4) n
C2 C3 . 1.536(4) n
C3 C4 . 1.490(4) n
C4 O4 . 1.232(4) n
C4 O3 . 1.321(3) n
C5 C6 . 1.393(4) n
C5 C10 . 1.397(4) n
C6 C7 . 1.383(4) n
C7 C8 . 1.379(5) n
C8 C9 . 1.395(4) n
C9 C10 . 1.382(4) n
C11 O8 . 1.229(4) n
C11 O7 . 1.323(4) n
C11 C12 . 1.513(4) n
C12 C15 . 1.518(4) n
C12 C13 . 1.544(5) n
C13 C14 . 1.495(4) n
C14 O6 . 1.229(4) n
C14 O5 . 1.313(4) n
C15 C20 . 1.395(4) n
C15 C16 . 1.400(4) n
C16 C17 . 1.381(4) n
C17 C18 . 1.392(5) n
C18 C19 . 1.394(4) n
C19 C20 . 1.378(4) n
C2 H2 . 0.9429 n
C3 H3A . 1.0205 n
C3 H3B . 0.9163 n
C6 H6 . 0.8753 n
C7 H7 . 0.9706 n
C8 H8 . 0.9867 n
C9 H9 . 1.0171 n
C10 H10 . 1.0059 n
C12 H12 . 1.0583 n
C13 H13A . 1.0545 n
C13 H13B . 1.0862 n
C16 H16 . 0.9960 n
C17 H17 . 0.9550 n
C18 H18 . 1.0769 n
C19 H19 . 1.0267 n
C20 H20 . 0.9326 n
O1 H1O . 1.0310 n
O3 H3O . 0.9784 n
O5 H5O . 0.8719 n
O7 H7O . 0.9886 n

loop_
_geom_hbond_atom_site_label_D
_geom_hbond_atom_site_label_H
_geom_hbond_atom_site_label_A
_geom_hbond_site_symmetry_A
_geom_hbond_distance_DH
_geom_hbond_distance_HA
_geom_hbond_distance_DA
_geom_hbond_angle_DHA
_geom_hbond_publ_flag
O1 H1O O2 2_766 1.03 1.63 2.651(3) 171 yes
O3 H3O O4 2_776 0.98 1.65 2.620(4) 171 yes
O5 H5O O6 2_665 0.87 1.75 2.612(3) 170 yes
O7 H7O O8 2_775 0.99 1.64 2.625(3) 172 yes

loop_
_cod_related_entry_id
_cod_related_entry_database
_cod_related_entry_code
1 ChemSpider 86155
